data_7709096
loop_
_publ_author_name
'\'Alvarez-Garc\'ia, Jonathan'
'Garc\'ia-Lago, Ram\'on'
'Alonso-G\'omez, Jos\'e Lorenzo'
'L\'opez, Carlos Silva'
'Cid, Mar\'ia Magdalena'

_publ_section_title
;
 Accessible triplet excited states in the photoisomerization of allenes
 with extended conjugation.
;
_journal_issue 4
_journal_name_full 'Dalton transactions (Cambridge, England : 2003)'
_journal_page_first 1357
_journal_page_last 1363
_journal_paper_doi 10.1039/d1dt03688b
_journal_volume 51
_journal_year 2022
_chemical_absolute_configuration ad
_chemical_formula_moiety 'C49 H56 Br N2 O5 Re, C2 H3 N'
_chemical_formula_sum 'C51 H59 Br N3 O5 Re'
_chemical_formula_weight 1060.12
_space_group_crystal_system orthorhombic
_space_group_IT_number 24
_space_group_name_Hall 'I 2b 2c'
_space_group_name_H-M_alt 'I 21 21 21'
_atom_sites_solution_hydrogens geom
_audit_creation_date 2021-09-23
_audit_creation_method
;
Olex2 1.3
(compiled 2020.11.12 svn.r5f609507 for OlexSys, GUI svn.r6272)
;
_audit_update_record
;
2021-10-04 deposited with the CCDC.	2021-12-06 downloaded from the CCDC.
;
_cell_angle_alpha 90
_cell_angle_beta 90
_cell_angle_gamma 90
_cell_formula_units_Z 8
_cell_length_a 15.6986(9)
_cell_length_b 24.7762(14)
_cell_length_c 26.3491(16)
_cell_measurement_reflns_used 9058
_cell_measurement_temperature 100.0
_cell_measurement_theta_max 27.70
_cell_measurement_theta_min 2.18
_cell_volume 10248.5(10)
_computing_cell_refinement 'SAINT V8.40B (?, 2016)'
_computing_data_collection 'Bruker APEX3'
_computing_data_reduction 'SAINT V8.40B (?, 2016)'
_computing_structure_refinement 'XL  (Sheldrick, 2008)'
_computing_structure_solution 'SHELXT 2018/2 (Sheldrick, 2018)'
_diffrn_ambient_temperature 100.0
_diffrn_measured_fraction_theta_full 0.998
_diffrn_measured_fraction_theta_max 0.996
_diffrn_measurement_device_type 'Bruker D8 Venture Photon II CMOS'
_diffrn_measurement_method '\f and \w scans'
_diffrn_radiation_monochromator 'Incoatec HeliosTM multilayer optics'
_diffrn_radiation_source 'Incoatec high brillance I\muS microsource'
_diffrn_radiation_type MoK\a
_diffrn_radiation_wavelength 0.71073
_diffrn_reflns_av_R_equivalents 0.0434
_diffrn_reflns_av_unetI/netI 0.0467
_diffrn_reflns_Laue_measured_fraction_full 0.998
_diffrn_reflns_Laue_measured_fraction_max 0.996
_diffrn_reflns_limit_h_max 20
_diffrn_reflns_limit_h_min -20
_diffrn_reflns_limit_k_max 32
_diffrn_reflns_limit_k_min -33
_diffrn_reflns_limit_l_max 34
_diffrn_reflns_limit_l_min -35
_diffrn_reflns_number 53772
_diffrn_reflns_point_group_measured_fraction_full 0.999
_diffrn_reflns_point_group_measured_fraction_max 0.996
_diffrn_reflns_theta_full 25.242
_diffrn_reflns_theta_max 28.338
_diffrn_reflns_theta_min 2.595
_diffrn_source_current 1.0
_diffrn_source_power 0.05
_diffrn_source_voltage 50.0
_diffrn_standards_number 0
_exptl_absorpt_coefficient_mu 3.196
_exptl_absorpt_correction_T_max 0.7457
_exptl_absorpt_correction_T_min 0.5099
_exptl_absorpt_correction_type multi-scan
_exptl_absorpt_process_details
;
SADABS-2016/2 (Bruker,2016/2) was used for absorption correction.
wR2(int) was 0.1354 before and 0.0531 after correction.
The Ratio of minimum to maximum transmission is 0.6838.
The \l/2 correction factor is Not present.
;
_exptl_crystal_colour orange
_exptl_crystal_colour_primary orange
_exptl_crystal_density_diffrn 1.374
_exptl_crystal_description prism
_exptl_crystal_F_000 4288
_exptl_crystal_recrystallization_method 'Re-crystallisation from solvent: CH3CN'
_exptl_crystal_size_max 0.214
_exptl_crystal_size_mid 0.083
_exptl_crystal_size_min 0.077
_refine_diff_density_max 2.868
_refine_diff_density_min -2.654
_refine_diff_density_rms 0.144
_refine_ls_abs_structure_details
;
 Refined as an inversion twin.
;
_refine_ls_abs_structure_Flack 0.026(19)
_refine_ls_extinction_method none
_refine_ls_goodness_of_fit_ref 1.083
_refine_ls_hydrogen_treatment constr
_refine_ls_matrix_type full
_refine_ls_number_parameters 566
_refine_ls_number_reflns 12762
_refine_ls_number_restraints 1
_refine_ls_restrained_S_all 1.099
_refine_ls_R_factor_all 0.0897
_refine_ls_R_factor_gt 0.0675
_refine_ls_shift/su_max 0.000
_refine_ls_shift/su_mean 0.000
_refine_ls_structure_factor_coef Fsqd
_refine_ls_weighting_details 'w=1/[\s^2^(Fo^2^)+(0.0406P)^2^+147.3653P] where P=(Fo^2^+2Fc^2^)/3'
_refine_ls_weighting_scheme calc
_refine_ls_wR_factor_gt 0.1456
_refine_ls_wR_factor_ref 0.1588
_reflns_Friedel_coverage 0.852
_reflns_Friedel_fraction_full 0.999
_reflns_Friedel_fraction_max 0.996
_reflns_number_gt 10251
_reflns_number_total 12762
_reflns_threshold_expression 'I > 2\s(I)'
_cod_data_source_file d1dt03688b2.cif
_cod_data_source_block 32079101_0m_a
_cod_depositor_comments 'Adding full bibliography for 7709096.cif.'
_cod_database_code 7709096
_shelx_shelxl_version_number 2018/3
_shelx_space_group_comment
;
The symmetry employed for this shelxl refinement is uniquely defined
by the following loop, which should always be used as a source of
symmetry information in preference to the above space-group names.
They are only intended as comments.
;
_shelx_estimated_absorpt_t_max 0.791
_shelx_estimated_absorpt_t_min 0.548
_olex2_refinement_description
;
1. Twinned data refinement
 Scales: 0.974(19)
 0.026(19)
2. Fixed Uiso
 At 1.2 times of:
  All C(H) groups
 At 1.5 times of:
  All C(H,H,H) groups, All O(H) groups
3. Restrained distances
 C1-O1
 1.3 with sigma of 0.02
4. Uiso/Uaniso restraints and constraints
Uanis(C1) = Uanis(C2) = Uanis(C3)
Uanis(O3) = Uanis(O2) = Uanis(O1)
5. Others
 Fixed Sof: N1(0.5) C11(0.5) H12A(0.5) H12B(0.5) H12C(0.5) N2(0.5) C21(0.5)
 H22A(0.5) H22B(0.5) H22C(0.5)
6.a Aromatic/amide H refined with riding coordinates:
 C101(H101), C102(H102), C104(H104), C107(H107), C109(H109), C110(H110)
6.b Idealised Me refined as rotating group:
 C35(H35A,H35B,H35C), C36(H36A,H36B,H36C), C37(H37A,H37B,H37C), C41(H41A,H41B,
 H41C), C42(H42A,H42B,H42C), C43(H43A,H43B,H43C), C47(H47A,H47B,H47C), C48(H48A,
 H48B,H48C), C85(H85A,H85B,H85C), C86(H86A,H86B,H86C), C87(H87A,H87B,H87C),
 C91(H91A,H91B,H91C), C92(H92A,H92B,H92C), C93(H93A,H93B,H93C), C97(H97A,H97B,
 H97C), C111(H11A,H11B,H11C), C12(H12A,H12B,H12C), C22(H22A,H22B,H22C)
6.c Idealised tetrahedral OH refined as rotating group:
 O11(H11), O13(H13)
;
_olex2_submission_special_instructions 'No special instructions were received'

loop_
_space_group_symop_operation_xyz
'x, y, z'
'-x+1/2, -y, z+1/2'
'-x, y+1/2, -z+1/2'
'x+1/2, -y+1/2, -z'
'x+1/2, y+1/2, z+1/2'
'-x+1, -y+1/2, z+1'
'-x+1/2, y+1, -z+1'
'x+1, -y+1, -z+1/2'

loop_
_atom_site_label
_atom_site_type_symbol
_atom_site_fract_x
_atom_site_fract_y
_atom_site_fract_z
_atom_site_U_iso_or_equiv
_atom_site_adp_type
_atom_site_occupancy
_atom_site_site_symmetry_order
_atom_site_calc_flag
_atom_site_refinement_flags_posn
_atom_site_refinement_flags_adp
_atom_site_refinement_flags_occupancy
_atom_site_disorder_assembly
_atom_site_disorder_group
Re1 Re 0.42978(3) 0.39362(2) 0.62383(2) 0.05246(17) Uani 1 1 d . . . . .
Br1 Br 0.26701(9) 0.40241(6) 0.63931(6) 0.0547(4) Uani 1 1 d . . . . .
O1 O 0.6144(9) 0.3757(5) 0.6005(6) 0.085(2) Uani 1 1 d D . . . .
O2 O 0.4530(9) 0.3117(5) 0.7101(5) 0.085(2) Uani 1 1 d . . . . .
O3 O 0.4842(9) 0.4832(5) 0.6967(6) 0.085(2) Uani 1 1 d . . . . .
O11 O 0.2351(8) -0.0840(4) 0.4480(8) 0.112(6) Uani 1 1 d . . . . .
H11 H 0.202821 -0.105534 0.463438 0.168 Uiso 1 1 calc R U . . .
O13 O 0.3708(8) 0.8875(4) 0.3824(6) 0.108(6) Uani 1 1 d . . . . .
H13 H 0.342230 0.895725 0.408211 0.162 Uiso 1 1 calc R U . . .
N11 N 0.3942(7) 0.3402(4) 0.5618(5) 0.052(3) Uani 1 1 d . . . . .
N12 N 0.4035(6) 0.4464(4) 0.5595(5) 0.041(3) Uani 1 1 d . . . . .
C1 C 0.5579(8) 0.3820(5) 0.5955(7) 0.054(2) Uani 1 1 d D . . . .
C2 C 0.4440(8) 0.3417(5) 0.6777(7) 0.054(2) Uani 1 1 d . . . . .
C3 C 0.4627(8) 0.4485(5) 0.6723(7) 0.054(2) Uani 1 1 d . . . . .
C31 C 0.3421(13) 0.2422(5) 0.4335(8) 0.082(7) Uani 1 1 d . . . . .
C32 C 0.3293(12) 0.2126(5) 0.3992(8) 0.077(6) Uani 1 1 d . . . . .
C33 C 0.3165(11) 0.1758(5) 0.3573(6) 0.066(5) Uani 1 1 d . . . . .
C34 C 0.2941(15) 0.2006(8) 0.3072(8) 0.097(8) Uani 1 1 d . . . . .
C35 C 0.2742(19) 0.1568(11) 0.2695(8) 0.128(12) Uani 1 1 d . . . . .
H35A H 0.323610 0.132943 0.265987 0.192 Uiso 1 1 calc R U . . .
H35B H 0.260786 0.173047 0.236564 0.192 Uiso 1 1 calc R U . . .
H35C H 0.225147 0.135882 0.281472 0.192 Uiso 1 1 calc R U . . .
C36 C 0.2110(15) 0.2363(7) 0.3130(9) 0.111(10) Uani 1 1 d . . . . .
H36A H 0.163556 0.213510 0.324159 0.166 Uiso 1 1 calc R U . . .
H36B H 0.196950 0.252799 0.280248 0.166 Uiso 1 1 calc R U . . .
H36C H 0.221122 0.264688 0.338183 0.166 Uiso 1 1 calc R U . . .
C37 C 0.3690(17) 0.2358(10) 0.2885(11) 0.162(17) Uani 1 1 d . . . . .
H37A H 0.381977 0.263403 0.314082 0.244 Uiso 1 1 calc R U . . .
H37B H 0.353374 0.253418 0.256547 0.244 Uiso 1 1 calc R U . . .
H37C H 0.419299 0.213090 0.283158 0.244 Uiso 1 1 calc R U . . .
C38 C 0.3302(10) 0.1241(4) 0.3659(5) 0.048(3) Uani 1 1 d . . . . .
C39 C 0.3515(8) 0.0736(4) 0.3718(5) 0.035(2) Uani 1 1 d . . . . .
C40 C 0.4422(8) 0.0534(5) 0.3599(5) 0.047(3) Uani 1 1 d . . . . .
C41 C 0.4721(9) 0.0154(5) 0.4024(6) 0.051(4) Uani 1 1 d . . . . .
H41A H 0.476760 0.035690 0.434269 0.077 Uiso 1 1 calc R U . . .
H41B H 0.527864 0.000285 0.393605 0.077 Uiso 1 1 calc R U . . .
H41C H 0.430841 -0.013912 0.406611 0.077 Uiso 1 1 calc R U . . .
C42 C 0.5051(10) 0.1019(7) 0.3561(8) 0.082(6) Uani 1 1 d . . . . .
H42A H 0.488945 0.124779 0.327342 0.122 Uiso 1 1 calc R U . . .
H42B H 0.563107 0.088314 0.351023 0.122 Uiso 1 1 calc R U . . .
H42C H 0.502696 0.122986 0.387499 0.122 Uiso 1 1 calc R U . . .
C43 C 0.4389(10) 0.0222(7) 0.3101(6) 0.064(4) Uani 1 1 d . . . . .
H43A H 0.396055 -0.006426 0.312617 0.096 Uiso 1 1 calc R U . . .
H43B H 0.494799 0.006189 0.303287 0.096 Uiso 1 1 calc R U . . .
H43C H 0.423702 0.046850 0.282485 0.096 Uiso 1 1 calc R U . . .
C44 C 0.2899(8) 0.0345(4) 0.3881(5) 0.045(3) Uani 1 1 d . . . . .
C45 C 0.2437(9) 0.0004(4) 0.4043(6) 0.055(4) Uani 1 1 d . . . . .
C46 C 0.1848(10) -0.0419(6) 0.4248(10) 0.088(8) Uani 1 1 d . . . . .
C47 C 0.1328(13) -0.0678(7) 0.3820(12) 0.140(13) Uani 1 1 d . . . . .
H47A H 0.095901 -0.040556 0.366387 0.209 Uiso 1 1 calc R U . . .
H47B H 0.097714 -0.097010 0.395879 0.209 Uiso 1 1 calc R U . . .
H47C H 0.171535 -0.082506 0.356275 0.209 Uiso 1 1 calc R U . . .
C48 C 0.1270(10) -0.0176(8) 0.4660(11) 0.117(11) Uani 1 1 d . . . . .
H48A H 0.161976 0.001505 0.491029 0.176 Uiso 1 1 calc R U . . .
H48B H 0.095402 -0.046647 0.482933 0.176 Uiso 1 1 calc R U . . .
H48C H 0.086751 0.007655 0.450450 0.176 Uiso 1 1 calc R U . . .
C81 C 0.3275(9) 0.5432(5) 0.4382(5) 0.042(3) Uani 1 1 d . . . . .
C82 C 0.3067(9) 0.5751(4) 0.4060(5) 0.043(3) Uani 1 1 d . . . . .
C83 C 0.2816(8) 0.6129(5) 0.3665(5) 0.042(3) Uani 1 1 d . . . . .
C84 C 0.2674(10) 0.5949(4) 0.3113(5) 0.049(3) Uani 1 1 d . . . . .
C85 C 0.2533(18) 0.6449(6) 0.2770(6) 0.094(8) Uani 1 1 d . . . . .
H85A H 0.200711 0.663278 0.287066 0.141 Uiso 1 1 calc R U . . .
H85B H 0.248819 0.633370 0.241498 0.141 Uiso 1 1 calc R U . . .
H85C H 0.301577 0.669696 0.280666 0.141 Uiso 1 1 calc R U . . .
C86 C 0.3451(12) 0.5630(7) 0.2936(7) 0.074(5) Uani 1 1 d . . . . .
H86A H 0.394910 0.586830 0.292653 0.111 Uiso 1 1 calc R U . . .
H86B H 0.334538 0.548427 0.259622 0.111 Uiso 1 1 calc R U . . .
H86C H 0.355859 0.533215 0.317267 0.111 Uiso 1 1 calc R U . . .
C87 C 0.1888(11) 0.5592(6) 0.3105(7) 0.062(4) Uani 1 1 d . . . . .
H87A H 0.198206 0.527648 0.332227 0.093 Uiso 1 1 calc R U . . .
H87B H 0.177618 0.547245 0.275669 0.093 Uiso 1 1 calc R U . . .
H87C H 0.139685 0.579639 0.323106 0.093 Uiso 1 1 calc R U . . .
C88 C 0.2682(8) 0.6638(4) 0.3815(5) 0.041(3) Uani 1 1 d . . . . .
C89 C 0.2497(9) 0.7149(5) 0.3930(5) 0.043(3) Uani 1 1 d . . . . .
C90 C 0.1583(9) 0.7325(5) 0.4043(5) 0.046(3) Uani 1 1 d . . . . .
C91 C 0.1298(10) 0.7676(5) 0.3601(6) 0.055(4) Uani 1 1 d . . . . .
H91A H 0.173123 0.795154 0.353355 0.082 Uiso 1 1 calc R U . . .
H91B H 0.075742 0.785161 0.368665 0.082 Uiso 1 1 calc R U . . .
H91C H 0.122148 0.745111 0.329855 0.082 Uiso 1 1 calc R U . . .
C92 C 0.1566(11) 0.7645(7) 0.4538(6) 0.063(4) Uani 1 1 d . . . . .
H92A H 0.169105 0.740381 0.482307 0.095 Uiso 1 1 calc R U . . .
H92B H 0.100141 0.780618 0.458449 0.095 Uiso 1 1 calc R U . . .
H92C H 0.199621 0.793202 0.452450 0.095 Uiso 1 1 calc R U . . .
C93 C 0.0987(10) 0.6840(5) 0.4107(7) 0.061(4) Uani 1 1 d . . . . .
H93A H 0.095826 0.663752 0.378765 0.091 Uiso 1 1 calc R U . . .
H93B H 0.041587 0.696680 0.419824 0.091 Uiso 1 1 calc R U . . .
H93C H 0.120476 0.660409 0.437614 0.091 Uiso 1 1 calc R U . . .
C94 C 0.3159(9) 0.7560(5) 0.3932(5) 0.043(3) Uani 1 1 d . . . . .
C95 C 0.3624(9) 0.7926(4) 0.3927(5) 0.045(3) Uani 1 1 d . . . . .
C96 C 0.4207(9) 0.8408(4) 0.3929(6) 0.052(4) Uani 1 1 d . . . . .
C97 C 0.4821(14) 0.8373(9) 0.3489(7) 0.092(7) Uani 1 1 d . . . . .
H97A H 0.450100 0.836754 0.316976 0.138 Uiso 1 1 calc R U . . .
H97B H 0.515856 0.804166 0.351833 0.138 Uiso 1 1 calc R U . . .
H97C H 0.520074 0.868650 0.349398 0.138 Uiso 1 1 calc R U . . .
C101 C 0.3961(10) 0.2855(5) 0.5643(8) 0.068(5) Uani 1 1 d . . . . .
H101 H 0.409814 0.269105 0.595843 0.082 Uiso 1 1 calc R U . . .
C102 C 0.3793(10) 0.2532(5) 0.5241(8) 0.071(6) Uani 1 1 d . . . . .
H102 H 0.381145 0.215047 0.527655 0.085 Uiso 1 1 calc R U . . .
C103 C 0.3596(10) 0.2758(5) 0.4784(7) 0.063(5) Uani 1 1 d . . . . .
C104 C 0.3565(9) 0.3322(5) 0.4740(7) 0.056(4) Uani 1 1 d . . . . .
H104 H 0.342853 0.348941 0.442623 0.067 Uiso 1 1 calc R U . . .
C105 C 0.3738(9) 0.3631(5) 0.5171(7) 0.054(4) Uani 1 1 d . . . . .
C106 C 0.3764(8) 0.4229(4) 0.5161(6) 0.042(3) Uani 1 1 d . . . . .
C107 C 0.3495(9) 0.4538(5) 0.4755(6) 0.046(3) Uani 1 1 d . . . . .
H107 H 0.329093 0.436629 0.445706 0.055 Uiso 1 1 calc R U . . .
C108 C 0.3520(8) 0.5098(4) 0.4778(5) 0.038(3) Uani 1 1 d . . . . .
C109 C 0.3807(8) 0.5333(4) 0.5230(5) 0.039(3) Uani 1 1 d . . . . .
H109 H 0.382752 0.571438 0.526399 0.047 Uiso 1 1 calc R U . . .
C110 C 0.4061(8) 0.5002(5) 0.5631(6) 0.044(3) Uani 1 1 d . . . . .
H110 H 0.425704 0.516328 0.593625 0.053 Uiso 1 1 calc R U . . .
C111 C 0.4631(10) 0.8472(6) 0.4436(6) 0.060(4) Uani 1 1 d . . . . .
H11A H 0.494940 0.881269 0.444217 0.090 Uiso 1 1 calc R U . . .
H11B H 0.502334 0.817072 0.449273 0.090 Uiso 1 1 calc R U . . .
H11C H 0.419795 0.847628 0.470367 0.090 Uiso 1 1 calc R U . . .
N1 N 0.5721(16) 0.3854(10) 0.4970(10) 0.063(6) Uani 0.5 1 d . . P . .
C11 C 0.6437(17) 0.3842(9) 0.4999(10) 0.041(5) Uani 0.5 1 d . . P . .
C12 C 0.750000 0.3819(8) 0.500000 0.066(6) Uani 1 2 d S T P . .
H12A H 0.772194 0.408461 0.524182 0.099 Uiso 0.5 1 calc R U P A -1
H12B H 0.771377 0.390176 0.465933 0.099 Uiso 0.5 1 calc R U P A -1
H12C H 0.768817 0.345704 0.509953 0.099 Uiso 0.5 1 calc R U P A -1
N2 N 0.726(2) 0.5764(12) 0.3061(11) 0.081(9) Uani 0.5 1 d . . P . .
C21 C 0.761(2) 0.5465(13) 0.2811(14) 0.062(8) Uani 0.5 1 d . . P . .
C22 C 0.806(2) 0.500000 0.250000 0.145(18) Uani 1 2 d S T P . .
H22A H 0.794180 0.504611 0.213760 0.217 Uiso 0.5 1 calc R U P B -1
H22B H 0.784599 0.464892 0.261314 0.217 Uiso 0.5 1 calc R U P B -1
H22C H 0.867830 0.501700 0.255664 0.217 Uiso 0.5 1 calc R U P B -1

loop_
_atom_site_aniso_label
_atom_site_aniso_U_11
_atom_site_aniso_U_22
_atom_site_aniso_U_33
_atom_site_aniso_U_23
_atom_site_aniso_U_13
_atom_site_aniso_U_12
Re1 0.0463(2) 0.0286(2) 0.0826(4) 0.0109(3) 0.0233(3) 0.0030(2)
Br1 0.0499(7) 0.0491(8) 0.0653(9) 0.0113(7) 0.0181(6) 0.0046(6)
O1 0.097(6) 0.048(4) 0.110(6) 0.015(4) 0.015(5) -0.012(4)
O2 0.097(6) 0.048(4) 0.110(6) 0.015(4) 0.015(5) -0.012(4)
O3 0.097(6) 0.048(4) 0.110(6) 0.015(4) 0.015(5) -0.012(4)
O11 0.064(7) 0.036(6) 0.236(18) 0.068(8) -0.054(10) -0.015(5)
O13 0.106(9) 0.021(5) 0.197(15) 0.040(8) -0.087(10) -0.025(5)
N11 0.050(6) 0.018(5) 0.086(9) 0.001(5) 0.037(6) -0.001(4)
N12 0.039(5) 0.018(4) 0.065(7) 0.005(4) 0.026(5) 0.001(4)
C1 0.034(4) 0.025(3) 0.103(7) 0.021(4) -0.007(4) -0.005(3)
C2 0.034(4) 0.025(3) 0.103(7) 0.021(4) -0.007(4) -0.005(3)
C3 0.034(4) 0.025(3) 0.103(7) 0.021(4) -0.007(4) -0.005(3)
C31 0.109(14) 0.017(6) 0.120(16) -0.015(8) 0.076(13) -0.011(7)
C32 0.106(13) 0.014(6) 0.110(14) 0.002(7) 0.073(11) -0.004(7)
C33 0.100(12) 0.018(6) 0.078(11) 0.007(6) 0.052(9) 0.010(6)
C34 0.119(17) 0.074(12) 0.097(15) 0.049(11) 0.062(13) 0.068(12)
C35 0.18(3) 0.14(2) 0.065(13) 0.039(14) 0.009(15) 0.11(2)
C36 0.129(18) 0.057(11) 0.15(2) 0.061(12) 0.080(16) 0.058(12)
C37 0.14(2) 0.14(2) 0.21(3) 0.15(2) 0.13(2) 0.103(18)
C38 0.090(10) 0.018(5) 0.037(7) -0.009(4) 0.012(7) 0.007(5)
C39 0.057(6) 0.014(4) 0.035(6) -0.004(4) -0.010(6) 0.004(4)
C40 0.046(7) 0.039(6) 0.055(8) -0.002(5) -0.013(6) -0.001(5)
C41 0.057(8) 0.030(6) 0.067(9) -0.002(6) -0.031(7) 0.007(5)
C42 0.059(8) 0.049(9) 0.136(16) 0.039(11) -0.025(10) -0.004(8)
C43 0.056(9) 0.078(11) 0.058(9) -0.012(8) -0.011(8) 0.028(8)
C44 0.057(7) 0.015(5) 0.064(9) 0.001(5) -0.025(7) 0.005(5)
C45 0.055(8) 0.014(5) 0.097(11) 0.002(6) -0.033(8) 0.001(5)
C46 0.048(9) 0.033(7) 0.18(2) 0.050(10) -0.054(11) -0.015(6)
C47 0.101(15) 0.042(9) 0.28(3) 0.045(15) -0.12(2) -0.031(9)
C48 0.033(8) 0.066(12) 0.25(3) 0.090(16) -0.007(13) -0.004(8)
C81 0.056(8) 0.015(5) 0.055(8) -0.007(5) 0.026(6) -0.009(5)
C82 0.057(8) 0.016(5) 0.057(8) -0.011(5) 0.024(6) -0.008(5)
C83 0.053(6) 0.030(6) 0.042(7) 0.006(5) 0.014(5) -0.011(5)
C84 0.078(9) 0.020(6) 0.050(7) -0.009(5) 0.010(7) -0.014(5)
C85 0.21(3) 0.027(7) 0.046(9) -0.005(6) 0.013(12) -0.025(11)
C86 0.078(12) 0.068(11) 0.076(12) -0.048(9) 0.018(10) -0.009(9)
C87 0.075(11) 0.046(8) 0.063(10) -0.008(7) -0.010(8) -0.012(7)
C88 0.056(7) 0.031(5) 0.037(6) -0.006(5) 0.020(6) -0.018(5)
C89 0.074(9) 0.024(5) 0.032(6) -0.007(4) 0.011(6) 0.003(5)
C90 0.065(8) 0.033(6) 0.040(7) 0.001(5) 0.000(6) -0.014(6)
C91 0.078(10) 0.029(6) 0.058(9) 0.011(6) 0.005(7) -0.007(6)
C92 0.070(10) 0.061(10) 0.058(10) -0.020(8) 0.010(8) 0.008(8)
C93 0.069(9) 0.026(6) 0.089(12) -0.008(7) 0.024(8) 0.000(6)
C94 0.066(8) 0.022(6) 0.040(7) 0.004(5) 0.006(6) -0.001(5)
C95 0.064(8) 0.016(5) 0.055(8) -0.002(5) -0.004(6) -0.003(5)
C96 0.059(8) 0.022(5) 0.074(9) 0.011(5) -0.019(7) -0.015(6)
C97 0.113(16) 0.097(15) 0.066(12) 0.019(10) 0.007(11) -0.062(13)
C101 0.054(8) 0.025(6) 0.126(16) 0.012(8) 0.044(9) 0.004(6)
C102 0.066(10) 0.012(6) 0.134(17) 0.000(8) 0.052(11) -0.001(6)
C103 0.066(9) 0.015(6) 0.108(14) -0.008(7) 0.057(10) -0.009(6)
C104 0.060(8) 0.016(5) 0.091(11) -0.011(6) 0.048(8) -0.008(5)
C105 0.048(8) 0.025(6) 0.087(12) -0.001(7) 0.040(8) -0.005(5)
C106 0.040(6) 0.019(5) 0.067(9) -0.008(5) 0.036(6) -0.005(4)
C107 0.052(7) 0.023(6) 0.062(9) -0.006(5) 0.033(7) -0.008(5)
C108 0.042(6) 0.021(5) 0.050(7) -0.008(5) 0.020(6) -0.008(5)
C109 0.051(7) 0.015(5) 0.051(8) -0.004(5) 0.018(6) -0.001(5)
C110 0.047(7) 0.024(5) 0.062(8) -0.004(5) 0.024(6) 0.002(5)
C111 0.071(10) 0.041(8) 0.067(10) 0.009(7) -0.028(8) -0.014(7)
N1 0.045(12) 0.057(15) 0.087(17) 0.004(13) 0.004(13) 0.009(13)
C11 0.048(13) 0.022(11) 0.053(14) -0.003(10) 0.011(11) 0.000(9)
C12 0.101(18) 0.032(11) 0.064(14) 0.000 -0.018(12) 0.000
N2 0.12(3) 0.057(17) 0.063(18) -0.001(13) 0.018(18) 0.029(18)
C21 0.064(19) 0.055(18) 0.07(2) 0.006(15) 0.009(16) 0.017(15)
C22 0.09(2) 0.22(5) 0.12(3) -0.10(3) 0.000 0.000

loop_
_atom_type_symbol
_atom_type_description
_atom_type_scat_dispersion_real
_atom_type_scat_dispersion_imag
_atom_type_scat_source
C C 0.0033 0.0016 'International Tables Vol C Tables 4.2.6.8 and 6.1.1.4'
H H 0.0000 0.0000 'International Tables Vol C Tables 4.2.6.8 and 6.1.1.4'
Br Br -0.2901 2.4595 'International Tables Vol C Tables 4.2.6.8 and 6.1.1.4'
N N 0.0061 0.0033 'International Tables Vol C Tables 4.2.6.8 and 6.1.1.4'
O O 0.0106 0.0060 'International Tables Vol C Tables 4.2.6.8 and 6.1.1.4'
Re Re -1.0185 7.2310 'International Tables Vol C Tables 4.2.6.8 and 6.1.1.4'

loop_
_geom_angle_atom_site_label_1
_geom_angle_atom_site_label_2
_geom_angle_atom_site_label_3
_geom_angle
_geom_angle_site_symmetry_1
_geom_angle_site_symmetry_3
_geom_angle_publ_flag
N11 Re1 Br1 85.2(3) . . ?
N11 Re1 N12 74.4(4) . . ?
N12 Re1 Br1 83.4(3) . . ?
C1 Re1 Br1 168.4(4) . . ?
C1 Re1 N11 84.2(5) . . ?
C1 Re1 N12 89.3(4) . . ?
C2 Re1 Br1 93.1(4) . . ?
C2 Re1 N11 100.2(6) . . ?
C2 Re1 N12 173.8(5) . . ?
C2 Re1 C1 93.3(5) . . ?
C2 Re1 C3 87.3(6) . . ?
C3 Re1 Br1 95.8(4) . . ?
C3 Re1 N11 172.4(5) . . ?
C3 Re1 N12 98.2(5) . . ?
C3 Re1 C1 94.2(6) . . ?
C46 O11 H11 109.5 . . ?
C96 O13 H13 109.5 . . ?
C101 N11 Re1 124.4(14) . . ?
C105 N11 Re1 117.6(9) . . ?
C105 N11 C101 117.9(15) . . ?
C106 N12 Re1 117.4(8) . . ?
C110 N12 Re1 122.5(10) . . ?
C110 N12 C106 119.9(12) . . ?
O1 C1 Re1 151.4(19) . . ?
O2 C2 Re1 178.7(14) . . ?
O3 C3 Re1 173.6(14) . . ?
C32 C31 C103 176(2) . . ?
C31 C32 C33 178(2) . . ?
C32 C33 C34 116.5(14) . . ?
C38 C33 C32 117.3(16) . . ?
C38 C33 C34 126.1(16) . . ?
C33 C34 C35 109.5(15) . . ?
C33 C34 C36 109.7(15) . . ?
C33 C34 C37 109(2) . . ?
C35 C34 C36 107(2) . . ?
C35 C34 C37 111(2) . . ?
C37 C34 C36 110.0(15) . . ?
C34 C35 H35A 109.5 . . ?
C34 C35 H35B 109.5 . . ?
C34 C35 H35C 109.5 . . ?
H35A C35 H35B 109.5 . . ?
H35A C35 H35C 109.5 . . ?
H35B C35 H35C 109.5 . . ?
C34 C36 H36A 109.5 . . ?
C34 C36 H36B 109.5 . . ?
C34 C36 H36C 109.5 . . ?
H36A C36 H36B 109.5 . . ?
H36A C36 H36C 109.5 . . ?
H36B C36 H36C 109.5 . . ?
C34 C37 H37A 109.5 . . ?
C34 C37 H37B 109.5 . . ?
C34 C37 H37C 109.5 . . ?
H37A C37 H37B 109.5 . . ?
H37A C37 H37C 109.5 . . ?
H37B C37 H37C 109.5 . . ?
C39 C38 C33 173.8(16) . . ?
C38 C39 C40 121.7(12) . . ?
C38 C39 C44 120.7(12) . . ?
C44 C39 C40 117.6(9) . . ?
C39 C40 C42 110.3(11) . . ?
C41 C40 C39 109.5(11) . . ?
C41 C40 C42 109.0(11) . . ?
C43 C40 C39 107.9(11) . . ?
C43 C40 C41 109.2(11) . . ?
C43 C40 C42 110.9(14) . . ?
C40 C41 H41A 109.5 . . ?
C40 C41 H41B 109.5 . . ?
C40 C41 H41C 109.5 . . ?
H41A C41 H41B 109.5 . . ?
H41A C41 H41C 109.5 . . ?
H41B C41 H41C 109.5 . . ?
C40 C42 H42A 109.5 . . ?
C40 C42 H42B 109.5 . . ?
C40 C42 H42C 109.5 . . ?
H42A C42 H42B 109.5 . . ?
H42A C42 H42C 109.5 . . ?
H42B C42 H42C 109.5 . . ?
C40 C43 H43A 109.5 . . ?
C40 C43 H43B 109.5 . . ?
C40 C43 H43C 109.5 . . ?
H43A C43 H43B 109.5 . . ?
H43A C43 H43C 109.5 . . ?
H43B C43 H43C 109.5 . . ?
C45 C44 C39 174.6(13) . . ?
C44 C45 C46 179.2(18) . . ?
O11 C46 C45 108.7(12) . . ?
O11 C46 C47 107.5(15) . . ?
O11 C46 C48 107.7(18) . . ?
C45 C46 C47 110.9(19) . . ?
C45 C46 C48 110.3(14) . . ?
C47 C46 C48 111.7(17) . . ?
C46 C47 H47A 109.5 . . ?
C46 C47 H47B 109.5 . . ?
C46 C47 H47C 109.5 . . ?
H47A C47 H47B 109.5 . . ?
H47A C47 H47C 109.5 . . ?
H47B C47 H47C 109.5 . . ?
C46 C48 H48A 109.5 . . ?
C46 C48 H48B 109.5 . . ?
C46 C48 H48C 109.5 . . ?
H48A C48 H48B 109.5 . . ?
H48A C48 H48C 109.5 . . ?
H48B C48 H48C 109.5 . . ?
C82 C81 C108 175.5(13) . . ?
C81 C82 C83 179.0(13) . . ?
C82 C83 C84 121.9(10) . . ?
C88 C83 C82 116.0(11) . . ?
C88 C83 C84 122.0(12) . . ?
C83 C84 C85 109.9(10) . . ?
C86 C84 C83 108.8(13) . . ?
C86 C84 C85 110.5(15) . . ?
C87 C84 C83 107.4(12) . . ?
C87 C84 C85 110.0(15) . . ?
C87 C84 C86 110.1(11) . . ?
C84 C85 H85A 109.5 . . ?
C84 C85 H85B 109.5 . . ?
C84 C85 H85C 109.5 . . ?
H85A C85 H85B 109.5 . . ?
H85A C85 H85C 109.5 . . ?
H85B C85 H85C 109.5 . . ?
C84 C86 H86A 109.5 . . ?
C84 C86 H86B 109.5 . . ?
C84 C86 H86C 109.5 . . ?
H86A C86 H86B 109.5 . . ?
H86A C86 H86C 109.5 . . ?
H86B C86 H86C 109.5 . . ?
C84 C87 H87A 109.5 . . ?
C84 C87 H87B 109.5 . . ?
C84 C87 H87C 109.5 . . ?
H87A C87 H87B 109.5 . . ?
H87A C87 H87C 109.5 . . ?
H87B C87 H87C 109.5 . . ?
C89 C88 C83 174.9(15) . . ?
C88 C89 C90 121.2(12) . . ?
C88 C89 C94 120.6(12) . . ?
C94 C89 C90 118.1(10) . . ?
C89 C90 C92 109.2(12) . . ?
C89 C90 C93 111.8(11) . . ?
C91 C90 C89 107.0(11) . . ?
C91 C90 C92 110.6(12) . . ?
C91 C90 C93 110.7(13) . . ?
C92 C90 C93 107.6(12) . . ?
C90 C91 H91A 109.5 . . ?
C90 C91 H91B 109.5 . . ?
C90 C91 H91C 109.5 . . ?
H91A C91 H91B 109.5 . . ?
H91A C91 H91C 109.5 . . ?
H91B C91 H91C 109.5 . . ?
C90 C92 H92A 109.5 . . ?
C90 C92 H92B 109.5 . . ?
C90 C92 H92C 109.5 . . ?
H92A C92 H92B 109.5 . . ?
H92A C92 H92C 109.5 . . ?
H92B C92 H92C 109.5 . . ?
C90 C93 H93A 109.5 . . ?
C90 C93 H93B 109.5 . . ?
C90 C93 H93C 109.5 . . ?
H93A C93 H93B 109.5 . . ?
H93A C93 H93C 109.5 . . ?
H93B C93 H93C 109.5 . . ?
C95 C94 C89 173.3(15) . . ?
C94 C95 C96 178.4(16) . . ?
O13 C96 C95 108.1(11) . . ?
O13 C96 C97 104.3(14) . . ?
O13 C96 C111 109.3(13) . . ?
C95 C96 C97 109.9(12) . . ?
C111 C96 C95 111.0(11) . . ?
C111 C96 C97 113.9(14) . . ?
C96 C97 H97A 109.5 . . ?
C96 C97 H97B 109.5 . . ?
C96 C97 H97C 109.5 . . ?
H97A C97 H97B 109.5 . . ?
H97A C97 H97C 109.5 . . ?
H97B C97 H97C 109.5 . . ?
N11 C101 H101 118.4 . . ?
C102 C101 N11 123.3(19) . . ?
C102 C101 H101 118.4 . . ?
C101 C102 H102 120.3 . . ?
C101 C102 C103 119.5(13) . . ?
C103 C102 H102 120.3 . . ?
C102 C103 C31 121.3(13) . . ?
C102 C103 C104 119.3(16) . . ?
C104 C103 C31 119.4(17) . . ?
C103 C104 H104 120.9 . . ?
C105 C104 C103 118.3(17) . . ?
C105 C104 H104 120.9 . . ?
N11 C105 C104 121.8(12) . . ?
N11 C105 C106 115.4(15) . . ?
C104 C105 C106 122.7(16) . . ?
N12 C106 C105 115.1(15) . . ?
N12 C106 C107 120.8(11) . . ?
C107 C106 C105 124.0(15) . . ?
C106 C107 H107 119.6 . . ?
C106 C107 C108 120.8(14) . . ?
C108 C107 H107 119.6 . . ?
C81 C108 C107 123.7(13) . . ?
C81 C108 C109 118.8(10) . . ?
C107 C108 C109 117.5(12) . . ?
C108 C109 H109 120.3 . . ?
C110 C109 C108 119.4(11) . . ?
C110 C109 H109 120.3 . . ?
N12 C110 C109 121.6(13) . . ?
N12 C110 H110 119.2 . . ?
C109 C110 H110 119.2 . . ?
C96 C111 H11A 109.5 . . ?
C96 C111 H11B 109.5 . . ?
C96 C111 H11C 109.5 . . ?
H11A C111 H11B 109.5 . . ?
H11A C111 H11C 109.5 . . ?
H11B C111 H11C 109.5 . . ?
N1 C11 C12 176(3) . . ?
C11 C12 H12A 109.5 . . ?
C11 C12 H12B 109.5 . . ?
C11 C12 H12C 109.5 . . ?
H12A C12 H12B 109.5 . . ?
H12A C12 H12C 109.5 . . ?
H12B C12 H12C 109.5 . . ?
N2 C21 C22 174(4) . . ?
C21 C22 H22A 109.5 . . ?
C21 C22 H22B 109.5 . . ?
C21 C22 H22C 109.5 . . ?
H22A C22 H22B 109.5 . . ?
H22A C22 H22C 109.5 . . ?
H22B C22 H22C 109.5 . . ?

loop_
_geom_bond_atom_site_label_1
_geom_bond_atom_site_label_2
_geom_bond_distance
_geom_bond_site_symmetry_2
_geom_bond_publ_flag
Re1 Br1 2.5967(14) . ?
Re1 N11 2.175(13) . ?
Re1 N12 2.181(11) . ?
Re1 C1 2.164(14) . ?
Re1 C2 1.928(14) . ?
Re1 C3 1.935(17) . ?
O1 C1 0.911(14) . ?
O2 C2 1.141(18) . ?
O3 C3 1.126(19) . ?
O11 H11 0.8400 . ?
O11 C46 1.446(16) . ?
O13 H13 0.8400 . ?
O13 C96 1.424(16) . ?
N11 C101 1.357(16) . ?
N11 C105 1.35(2) . ?
N12 C106 1.350(18) . ?
N12 C110 1.339(14) . ?
C31 C32 1.18(3) . ?
C31 C103 1.47(3) . ?
C32 C33 1.45(2) . ?
C33 C34 1.50(3) . ?
C33 C38 1.317(16) . ?
C34 C35 1.50(4) . ?
C34 C36 1.58(2) . ?
C34 C37 1.55(3) . ?
C35 H35A 0.9800 . ?
C35 H35B 0.9800 . ?
C35 H35C 0.9800 . ?
C36 H36A 0.9800 . ?
C36 H36B 0.9800 . ?
C36 H36C 0.9800 . ?
C37 H37A 0.9800 . ?
C37 H37B 0.9800 . ?
C37 H37C 0.9800 . ?
C38 C39 1.304(14) . ?
C39 C40 1.543(18) . ?
C39 C44 1.435(17) . ?
C40 C41 1.536(18) . ?
C40 C42 1.56(2) . ?
C40 C43 1.522(19) . ?
C41 H41A 0.9800 . ?
C41 H41B 0.9800 . ?
C41 H41C 0.9800 . ?
C42 H42A 0.9800 . ?
C42 H42B 0.9800 . ?
C42 H42C 0.9800 . ?
C43 H43A 0.9800 . ?
C43 H43B 0.9800 . ?
C43 H43C 0.9800 . ?
C44 C45 1.194(19) . ?
C45 C46 1.50(2) . ?
C46 C47 1.53(3) . ?
C46 C48 1.54(3) . ?
C47 H47A 0.9800 . ?
C47 H47B 0.9800 . ?
C47 H47C 0.9800 . ?
C48 H48A 0.9800 . ?
C48 H48B 0.9800 . ?
C48 H48C 0.9800 . ?
C81 C82 1.20(2) . ?
C81 C108 1.387(19) . ?
C82 C83 1.456(18) . ?
C83 C84 1.538(18) . ?
C83 C88 1.337(16) . ?
C84 C85 1.55(2) . ?
C84 C86 1.53(2) . ?
C84 C87 1.52(2) . ?
C85 H85A 0.9800 . ?
C85 H85B 0.9800 . ?
C85 H85C 0.9800 . ?
C86 H86A 0.9800 . ?
C86 H86B 0.9800 . ?
C86 H86C 0.9800 . ?
C87 H87A 0.9800 . ?
C87 H87B 0.9800 . ?
C87 H87C 0.9800 . ?
C88 C89 1.335(15) . ?
C89 C90 1.53(2) . ?
C89 C94 1.455(18) . ?
C90 C91 1.520(19) . ?
C90 C92 1.529(19) . ?
C90 C93 1.534(18) . ?
C91 H91A 0.9800 . ?
C91 H91B 0.9800 . ?
C91 H91C 0.9800 . ?
C92 H92A 0.9800 . ?
C92 H92B 0.9800 . ?
C92 H92C 0.9800 . ?
C93 H93A 0.9800 . ?
C93 H93B 0.9800 . ?
C93 H93C 0.9800 . ?
C94 C95 1.164(17) . ?
C95 C96 1.503(16) . ?
C96 C97 1.51(2) . ?
C96 C111 1.501(19) . ?
C97 H97A 0.9800 . ?
C97 H97B 0.9800 . ?
C97 H97C 0.9800 . ?
C101 H101 0.9500 . ?
C101 C102 1.36(3) . ?
C102 H102 0.9500 . ?
C102 C103 1.36(3) . ?
C103 C104 1.404(16) . ?
C104 H104 0.9500 . ?
C104 C105 1.39(2) . ?
C105 C106 1.482(14) . ?
C106 C107 1.38(2) . ?
C107 H107 0.9500 . ?
C107 C108 1.388(16) . ?
C108 C109 1.400(18) . ?
C109 H109 0.9500 . ?
C109 C110 1.393(19) . ?
C110 H110 0.9500 . ?
C111 H11A 0.9800 . ?
C111 H11B 0.9800 . ?
C111 H11C 0.9800 . ?
N1 C11 1.13(3) . ?
C11 C12 1.67(3) . ?
C12 H12A 0.9800 . ?
C12 H12B 0.9800 . ?
C12 H12C 0.9800 . ?
N2 C21 1.13(4) . ?
C21 C22 1.58(4) . ?
C22 H22A 0.9800 . ?
C22 H22B 0.9800 . ?
C22 H22C 0.9800 . ?

loop_
_geom_torsion_atom_site_label_1
_geom_torsion_atom_site_label_2
_geom_torsion_atom_site_label_3
_geom_torsion_atom_site_label_4
_geom_torsion
_geom_torsion_site_symmetry_1
_geom_torsion_site_symmetry_2
_geom_torsion_site_symmetry_3
_geom_torsion_site_symmetry_4
_geom_torsion_publ_flag
Re1 N11 C101 C102 -175.3(11) . . . . ?
Re1 N11 C105 C104 175.1(10) . . . . ?
Re1 N11 C105 C106 -1.4(16) . . . . ?
Re1 N12 C106 C105 -4.1(15) . . . . ?
Re1 N12 C106 C107 172.9(9) . . . . ?
Re1 N12 C110 C109 -173.3(9) . . . . ?
N11 C101 C102 C103 0(2) . . . . ?
N11 C105 C106 N12 3.6(19) . . . . ?
N11 C105 C106 C107 -173.3(11) . . . . ?
N12 C106 C107 C108 1.8(19) . . . . ?
C31 C103 C104 C105 -179.7(14) . . . . ?
C32 C33 C34 C35 -174.1(18) . . . . ?
C32 C33 C34 C36 -57(3) . . . . ?
C32 C33 C34 C37 64(2) . . . . ?
C38 C33 C34 C35 10(3) . . . . ?
C38 C33 C34 C36 127(2) . . . . ?
C38 C33 C34 C37 -112(2) . . . . ?
C38 C39 C40 C41 135.9(13) . . . . ?
C38 C39 C40 C42 16.0(18) . . . . ?
C38 C39 C40 C43 -105.3(15) . . . . ?
C44 C39 C40 C41 -45.9(15) . . . . ?
C44 C39 C40 C42 -165.9(13) . . . . ?
C44 C39 C40 C43 72.8(15) . . . . ?
C81 C108 C109 C110 -179.5(12) . . . . ?
C82 C83 C84 C85 -172.4(15) . . . . ?
C82 C83 C84 C86 -51.3(16) . . . . ?
C82 C83 C84 C87 68.0(16) . . . . ?
C88 C83 C84 C85 10(2) . . . . ?
C88 C83 C84 C86 131.5(13) . . . . ?
C88 C83 C84 C87 -109.2(13) . . . . ?
C88 C89 C90 C91 -110.1(14) . . . . ?
C88 C89 C90 C92 130.2(14) . . . . ?
C88 C89 C90 C93 11.2(18) . . . . ?
C94 C89 C90 C91 67.3(14) . . . . ?
C94 C89 C90 C92 -52.4(16) . . . . ?
C94 C89 C90 C93 -171.4(12) . . . . ?
C101 N11 C105 C104 -1(2) . . . . ?
C101 N11 C105 C106 -177.6(12) . . . . ?
C101 C102 C103 C31 179.2(15) . . . . ?
C101 C102 C103 C104 -1(2) . . . . ?
C102 C103 C104 C105 0(2) . . . . ?
C103 C104 C105 N11 1(2) . . . . ?
C103 C104 C105 C106 177.0(14) . . . . ?
C104 C105 C106 N12 -172.8(11) . . . . ?
C104 C105 C106 C107 10(2) . . . . ?
C105 N11 C101 C102 1(2) . . . . ?
C105 C106 C107 C108 178.5(13) . . . . ?
C106 N12 C110 C109 0.5(18) . . . . ?
C106 C107 C108 C81 178.8(12) . . . . ?
C106 C107 C108 C109 -1.5(19) . . . . ?
C107 C108 C109 C110 0.7(18) . . . . ?
C108 C109 C110 N12 -0.3(19) . . . . ?
C110 N12 C106 C105 -178.3(11) . . . . ?
C110 N12 C106 C107 -1.3(17) . . . . ?

loop_
_twin_individual_id
_twin_individual_mass_fraction_refined
1 0.974(19)
2 0.026(19)
